data_7241581
loop_
_publ_author_name
'Majodina, Siphumelele'
'Ndima, Lubabalo'
'Abosede, Olufunso O.'
'Hosten, Eric C.'
'Lorentino, Carolline M. A.'
'Frota, Helo\'isa F.'
'Sangenito, Leandro S.'
'Branquinha, Marta H.'
'Santos, Andr\'e L. S.'
'Ogunlaja, Adeniyi S.'

_publ_section_title
;
 Physical stability enhancement and antimicrobial properties of a sodium
 ionic cocrystal with theophylline
;
_journal_issue 2
_journal_name_full CrystEngComm
_journal_page_first 335
_journal_page_last 352
_journal_paper_doi 10.1039/D0CE01387K
_journal_volume 23
_journal_year 2021
_chemical_formula_moiety 'C14 H20 Cl N8 Na O10'
_chemical_formula_sum 'C14 H20 Cl N8 Na O10'
_chemical_formula_weight 518.82
_space_group_crystal_system monoclinic
_space_group_IT_number 15
_space_group_name_Hall '-C 2yc'
_space_group_name_H-M_alt 'C 1 2/c 1'
_atom_sites_solution_hydrogens mixed
_atom_sites_solution_primary dual
_atom_sites_solution_secondary difmap
_audit_creation_method SHELXL-2018/3
_audit_update_record
;
2020-04-16 deposited with the CCDC.	2020-11-12 downloaded from the CCDC.
;
_cell_angle_alpha 90
_cell_angle_beta 92.531(2)
_cell_angle_gamma 90
_cell_formula_units_Z 4
_cell_length_a 20.7314(7)
_cell_length_b 9.6579(3)
_cell_length_c 10.6217(4)
_cell_measurement_reflns_used 9919
_cell_measurement_temperature 200(2)
_cell_measurement_theta_max 28.29
_cell_measurement_theta_min 2.81
_cell_volume 2124.62(13)
_computing_cell_refinement 'APEX2 v2011.4-1 (Bruker AXS)'
_computing_data_collection 'Bruker Instrument Service v2011.4.0.0'
_computing_data_reduction 'SAINT V7.68A (Bruker AXS, 2009)'
_computing_molecular_graphics 'Ortep-3 for Windows (Farrugia, 2012)'
_computing_publication_material 'PLATON (Spek, 2009) and MERCURY (Macrae, 2008)'
_computing_structure_refinement 'SHELXL-2018/3 (Sheldrick, 2015) and ShelXle (H\"ubschle, 2011)'
_computing_structure_solution 'SHELXT-2018/2 (Sheldrick, 2015)'
_diffrn_ambient_temperature 200(2)
_diffrn_detector_area_resol_mean 8.3333
_diffrn_measured_fraction_theta_full 0.997
_diffrn_measured_fraction_theta_max 0.996
_diffrn_measurement_device_type 'Bruker APEX-II CCD'
_diffrn_measurement_method '\f and \w scans'
_diffrn_radiation_monochromator graphite
_diffrn_radiation_source 'sealed tube'
_diffrn_radiation_type MoK\a
_diffrn_radiation_wavelength 0.71073
_diffrn_reflns_av_R_equivalents 0.0207
_diffrn_reflns_av_unetI/netI 0.0135
_diffrn_reflns_Laue_measured_fraction_full 0.997
_diffrn_reflns_Laue_measured_fraction_max 0.996
_diffrn_reflns_limit_h_max 27
_diffrn_reflns_limit_h_min -27
_diffrn_reflns_limit_k_max 12
_diffrn_reflns_limit_k_min -10
_diffrn_reflns_limit_l_max 14
_diffrn_reflns_limit_l_min -14
_diffrn_reflns_number 19274
_diffrn_reflns_point_group_measured_fraction_full 0.997
_diffrn_reflns_point_group_measured_fraction_max 0.996
_diffrn_reflns_theta_full 25.242
_diffrn_reflns_theta_max 28.329
_diffrn_reflns_theta_min 1.967
_exptl_absorpt_coefficient_mu 0.273
_exptl_absorpt_correction_T_max 1.0000
_exptl_absorpt_correction_T_min 0.9370
_exptl_absorpt_correction_type numerical
_exptl_absorpt_process_details 'SADABS V2008/1 (Bruker AXS)'
_exptl_crystal_colour orange
_exptl_crystal_density_diffrn 1.622
_exptl_crystal_density_method 'not measured'
_exptl_crystal_description block
_exptl_crystal_F_000 1072
_exptl_crystal_size_max 0.563
_exptl_crystal_size_mid 0.486
_exptl_crystal_size_min 0.306
_refine_diff_density_max 0.376
_refine_diff_density_min -0.243
_refine_diff_density_rms 0.045
_refine_ls_extinction_method none
_refine_ls_goodness_of_fit_ref 1.044
_refine_ls_hydrogen_treatment mixed
_refine_ls_matrix_type full
_refine_ls_number_parameters 191
_refine_ls_number_reflns 2644
_refine_ls_number_restraints 9
_refine_ls_restrained_S_all 1.044
_refine_ls_R_factor_all 0.0379
_refine_ls_R_factor_gt 0.0325
_refine_ls_shift/su_max 0.000
_refine_ls_shift/su_mean 0.000
_refine_ls_structure_factor_coef Fsqd
_refine_ls_weighting_details 'w=1/[\s^2^(Fo^2^)+(0.0508P)^2^+1.5510P] where P=(Fo^2^+2Fc^2^)/3'
_refine_ls_weighting_scheme calc
_refine_ls_wR_factor_gt 0.0908
_refine_ls_wR_factor_ref 0.0951
_reflns_Friedel_coverage 0.000
_reflns_number_gt 2313
_reflns_number_total 2644
_reflns_threshold_expression 'I > 2\s(I)'
_cod_data_source_file d0ce01387k2.cif
_cod_data_source_block ia360
_cod_depositor_comments 'Adding full bibliography for 7241580--7241582.cif.'
_cod_original_sg_symbol_H-M 'C 2/c'
_cod_database_code 7241581
_shelx_shelxl_version_number 2018/3
_shelx_space_group_comment
;
The symmetry employed for this shelxl refinement is uniquely defined
by the following loop, which should always be used as a source of
symmetry information in preference to the above space-group names.
They are only intended as comments.
;
_shelx_estimated_absorpt_t_min 0.862
_shelx_estimated_absorpt_t_max 0.921

loop_
_space_group_symop_operation_xyz
'x, y, z'
'-x, y, -z+1/2'
'x+1/2, y+1/2, z'
'-x+1/2, y+1/2, -z+1/2'
'-x, -y, -z'
'x, -y, z-1/2'
'-x+1/2, -y+1/2, -z'
'x+1/2, -y+1/2, z-1/2'

loop_
_atom_site_label
_atom_site_type_symbol
_atom_site_fract_x
_atom_site_fract_y
_atom_site_fract_z
_atom_site_U_iso_or_equiv
_atom_site_adp_type
_atom_site_occupancy
_atom_site_site_symmetry_order
_atom_site_calc_flag
_atom_site_refinement_flags_posn
_atom_site_refinement_flags_adp
_atom_site_refinement_flags_occupancy
_atom_site_disorder_assembly
_atom_site_disorder_group
Na1 Na 0.500000 0.84453(8) 0.250000 0.02707(17) Uani 1 2 d S T P . .
O3 O 0.55160(5) 0.74195(13) 0.41963(9) 0.0383(3) Uani 1 1 d D . . . .
O11 O 0.40776(5) 0.81078(10) 0.36218(9) 0.0313(2) Uani 1 1 d . . . . .
O12 O 0.33276(4) 0.41508(9) 0.54243(8) 0.0282(2) Uani 1 1 d . . . . .
N11 N 0.34310(5) 0.83782(10) 0.52685(9) 0.0219(2) Uani 1 1 d . . . . .
N12 N 0.37004(4) 0.61485(10) 0.45233(9) 0.0209(2) Uani 1 1 d . . . . .
N13 N 0.26360(5) 0.60686(11) 0.72127(9) 0.0221(2) Uani 1 1 d . . . . .
N14 N 0.27304(5) 0.83672(11) 0.70528(10) 0.0237(2) Uani 1 1 d . . . . .
C11 C 0.30288(5) 0.63293(12) 0.62235(10) 0.0199(2) Uani 1 1 d . . . . .
C12 C 0.30780(5) 0.77356(12) 0.61572(10) 0.0196(2) Uani 1 1 d . . . . .
C13 C 0.37568(5) 0.75841(13) 0.44307(11) 0.0218(2) Uani 1 1 d . . . . .
C14 C 0.33487(5) 0.54236(12) 0.54021(10) 0.0202(2) Uani 1 1 d . . . . .
C15 C 0.35052(7) 0.98832(13) 0.52687(14) 0.0331(3) Uani 1 1 d . . . . .
H15A H 0.381624 1.014961 0.464383 0.050 Uiso 1 1 calc R U . . .
H15B H 0.366191 1.019191 0.610633 0.050 Uiso 1 1 calc R U . . .
H15C H 0.308718 1.031724 0.505622 0.050 Uiso 1 1 calc R U . . .
C16 C 0.40638(6) 0.53453(14) 0.36192(12) 0.0289(3) Uani 1 1 d . . . . .
H16A H 0.398817 0.573154 0.277229 0.043 Uiso 1 1 calc R U . . .
H16B H 0.392023 0.437873 0.362634 0.043 Uiso 1 1 calc R U . . .
H16C H 0.452572 0.538961 0.385532 0.043 Uiso 1 1 calc R U . . .
C17 C 0.24754(6) 0.73059(12) 0.76673(11) 0.0247(2) Uani 1 1 d . . . . .
H17 H 0.220592 0.742014 0.836046 0.030 Uiso 1 1 calc R U . . .
H3A H 0.5871(6) 0.706(2) 0.4358(19) 0.061(6) Uiso 1 1 d D . . . .
H3B H 0.5333(9) 0.746(2) 0.4876(13) 0.062(6) Uiso 1 1 d D . . . .
H13 H 0.2501(8) 0.5195(18) 0.7492(17) 0.041(5) Uiso 1 1 d . . . . .
Cl2 Cl 0.50865(14) 1.20039(6) 0.2498(5) 0.0306(5) Uani 0.5 1 d D . P A -1
O21 O 0.4732(2) 1.0844(3) 0.2872(3) 0.0834(11) Uani 0.5 1 d D . P A -1
O22 O 0.4733(4) 1.2755(9) 0.1565(7) 0.080(2) Uani 0.5 1 d D . P A -1
O23 O 0.56921(15) 1.1612(4) 0.2002(3) 0.0663(8) Uani 0.5 1 d D . P A -1
O24 O 0.5225(3) 1.2882(5) 0.3557(5) 0.0310(8) Uani 0.5 1 d D . P A -1

loop_
_atom_site_aniso_label
_atom_site_aniso_U_11
_atom_site_aniso_U_22
_atom_site_aniso_U_33
_atom_site_aniso_U_23
_atom_site_aniso_U_13
_atom_site_aniso_U_12
Na1 0.0248(3) 0.0328(4) 0.0242(3) 0.000 0.0071(3) 0.000
O3 0.0357(5) 0.0525(7) 0.0271(5) 0.0046(5) 0.0064(4) 0.0113(5)
O11 0.0314(5) 0.0307(5) 0.0330(5) 0.0046(4) 0.0154(4) -0.0019(4)
O12 0.0340(5) 0.0187(4) 0.0329(5) -0.0002(3) 0.0120(4) 0.0014(3)
N11 0.0224(5) 0.0177(5) 0.0261(5) 0.0021(4) 0.0076(4) -0.0012(4)
N12 0.0208(4) 0.0221(5) 0.0201(4) -0.0007(4) 0.0056(3) 0.0005(4)
N13 0.0250(5) 0.0190(5) 0.0229(5) 0.0018(4) 0.0090(4) 0.0011(4)
N14 0.0261(5) 0.0194(5) 0.0263(5) -0.0008(4) 0.0090(4) 0.0012(4)
C11 0.0200(5) 0.0196(5) 0.0206(5) 0.0017(4) 0.0049(4) 0.0007(4)
C12 0.0180(5) 0.0202(5) 0.0210(5) 0.0009(4) 0.0040(4) 0.0007(4)
C13 0.0188(5) 0.0238(6) 0.0231(5) 0.0025(4) 0.0039(4) -0.0003(4)
C14 0.0188(5) 0.0219(6) 0.0200(5) 0.0002(4) 0.0031(4) 0.0012(4)
C15 0.0398(7) 0.0193(6) 0.0413(7) 0.0022(5) 0.0142(6) -0.0051(5)
C16 0.0334(6) 0.0283(7) 0.0261(6) -0.0041(5) 0.0129(5) 0.0017(5)
C17 0.0275(6) 0.0220(6) 0.0253(6) -0.0001(4) 0.0096(4) 0.0016(4)
Cl2 0.0438(15) 0.0260(2) 0.0221(2) 0.0000(4) 0.0031(12) 0.0009(3)
O21 0.139(3) 0.0316(14) 0.083(2) 0.0023(14) 0.043(2) -0.0315(17)
O22 0.077(4) 0.102(5) 0.059(3) 0.026(3) -0.029(3) 0.000(3)
O23 0.0680(18) 0.084(2) 0.0481(15) -0.0125(15) 0.0184(13) 0.0317(17)
O24 0.0358(18) 0.0350(15) 0.0226(14) -0.0090(11) 0.0055(13) 0.0012(12)

loop_
_atom_type_symbol
_atom_type_description
_atom_type_scat_dispersion_real
_atom_type_scat_dispersion_imag
_atom_type_scat_source
C C 0.0033 0.0016 'International Tables Vol C Tables 4.2.6.8 and 6.1.1.4'
H H 0.0000 0.0000 'International Tables Vol C Tables 4.2.6.8 and 6.1.1.4'
Cl Cl 0.1484 0.1585 'International Tables Vol C Tables 4.2.6.8 and 6.1.1.4'
N N 0.0061 0.0033 'International Tables Vol C Tables 4.2.6.8 and 6.1.1.4'
O O 0.0106 0.0060 'International Tables Vol C Tables 4.2.6.8 and 6.1.1.4'
Na Na 0.0362 0.0249 'International Tables Vol C Tables 4.2.6.8 and 6.1.1.4'

loop_
_geom_angle_atom_site_label_1
_geom_angle_atom_site_label_2
_geom_angle_atom_site_label_3
_geom_angle
_geom_angle_site_symmetry_1
_geom_angle_site_symmetry_3
_geom_angle_publ_flag
O3 Na1 O3 128.51(7) 2_655 . ?
O3 Na1 O11 88.64(4) 2_655 . ?
O3 Na1 O11 84.36(4) . . ?
O3 Na1 O11 84.36(4) 2_655 2_655 ?
O3 Na1 O11 88.64(4) . 2_655 ?
O11 Na1 O11 163.85(6) . 2_655 ?
O3 Na1 O21 116.21(11) 2_655 . ?
O3 Na1 O21 112.97(10) . . ?
O11 Na1 O21 81.37(8) . . ?
O11 Na1 O21 114.78(9) 2_655 . ?
Na1 O3 H3A 136.9(14) . . ?
Na1 O3 H3B 116.7(14) . . ?
H3A O3 H3B 106.0(17) . . ?
C13 O11 Na1 155.18(9) . . ?
C12 N11 C13 119.12(10) . . ?
C12 N11 C15 120.69(10) . . ?
C13 N11 C15 120.01(10) . . ?
C13 N12 C14 126.34(9) . . ?
C13 N12 C16 115.59(9) . . ?
C14 N12 C16 118.05(10) . . ?
C17 N13 C11 106.06(10) . . ?
C17 N13 H13 127.3(11) . . ?
C11 N13 H13 126.6(11) . . ?
C17 N14 C12 103.32(10) . . ?
C12 C11 N13 105.59(10) . . ?
C12 C11 C14 122.93(10) . . ?
N13 C11 C14 131.47(11) . . ?
N14 C12 C11 111.51(10) . . ?
N14 C12 N11 126.43(10) . . ?
C11 C12 N11 122.05(10) . . ?
O11 C13 N11 121.58(11) . . ?
O11 C13 N12 120.79(11) . . ?
N11 C13 N12 117.63(10) . . ?
O12 C14 N12 122.22(10) . . ?
O12 C14 C11 125.86(10) . . ?
N12 C14 C11 111.92(10) . . ?
N11 C15 H15A 109.5 . . ?
N11 C15 H15B 109.5 . . ?
H15A C15 H15B 109.5 . . ?
N11 C15 H15C 109.5 . . ?
H15A C15 H15C 109.5 . . ?
H15B C15 H15C 109.5 . . ?
N12 C16 H16A 109.5 . . ?
N12 C16 H16B 109.5 . . ?
H16A C16 H16B 109.5 . . ?
N12 C16 H16C 109.5 . . ?
H16A C16 H16C 109.5 . . ?
H16B C16 H16C 109.5 . . ?
N13 C17 N14 113.51(10) . . ?
N13 C17 H17 123.2 . . ?
N14 C17 H17 123.2 . . ?
O22 Cl2 O21 110.3(5) . . ?
O22 Cl2 O24 109.2(2) . . ?
O21 Cl2 O24 109.9(4) . . ?
O22 Cl2 O23 108.4(5) . . ?
O21 Cl2 O23 111.7(3) . . ?
O24 Cl2 O23 107.3(3) . . ?
Cl2 O21 Na1 126.1(3) . . ?

loop_
_geom_bond_atom_site_label_1
_geom_bond_atom_site_label_2
_geom_bond_distance
_geom_bond_site_symmetry_2
_geom_bond_publ_flag
Na1 O3 2.2808(11) 2_655 ?
Na1 O3 2.2808(11) . ?
Na1 O11 2.3203(9) . ?
Na1 O11 2.3203(9) 2_655 ?
Na1 O21 2.419(3) . ?
O3 H3A 0.827(9) . ?
O3 H3B 0.831(9) . ?
O11 C13 1.2193(14) . ?
O12 C14 1.2302(15) . ?
N11 C12 1.3685(14) . ?
N11 C13 1.3745(15) . ?
N11 C15 1.4617(16) . ?
N12 C13 1.3953(16) . ?
N12 C14 1.3977(14) . ?
N12 C16 1.4681(14) . ?
N13 C17 1.3365(15) . ?
N13 C11 1.3807(14) . ?
N13 H13 0.942(17) . ?
N14 C17 1.3367(16) . ?
N14 C12 1.3627(14) . ?
C11 C12 1.3640(16) . ?
C11 C14 1.4203(15) . ?
C15 H15A 0.9800 . ?
C15 H15B 0.9800 . ?
C15 H15C 0.9800 . ?
C16 H16A 0.9800 . ?
C16 H16B 0.9800 . ?
C16 H16C 0.9800 . ?
C17 H17 0.9500 . ?
Cl2 O22 1.407(8) . ?
Cl2 O21 1.407(3) . ?
Cl2 O24 1.428(6) . ?
Cl2 O23 1.433(4) . ?

loop_
_geom_hbond_atom_site_label_D
_geom_hbond_atom_site_label_H
_geom_hbond_atom_site_label_A
_geom_hbond_distance_DH
_geom_hbond_distance_HA
_geom_hbond_distance_DA
_geom_hbond_angle_DHA
_geom_hbond_site_symmetry_A
_geom_hbond_publ_flag
O3 H3A O12 0.827(9) 2.034(10) 2.8503(14) 169(2) 5_666 yes
O3 H3B O24 0.831(9) 2.095(12) 2.910(5) 167(2) 5_676 yes
O3 H3B O22 0.831(9) 2.237(13) 3.059(8) 170(2) 6_576 yes
O3 H3B O23 0.831(9) 2.512(18) 3.130(3) 131.9(18) 6_576 yes
N13 H13 N14 0.942(17) 1.897(18) 2.8363(15) 175.2(16) 4_546 yes
C15 H15A O11 0.98 2.33 2.7553(17) 106 . yes
C15 H15A O23 0.98 2.50 3.425(3) 157 2_655 yes
C16 H16B O12 0.98 2.33 2.7559(15) 106 . yes
C17 H17 O12 0.95 2.41 3.2176(14) 143 4_556 yes

loop_
_geom_torsion_atom_site_label_1
_geom_torsion_atom_site_label_2
_geom_torsion_atom_site_label_3
_geom_torsion_atom_site_label_4
_geom_torsion
_geom_torsion_site_symmetry_1
_geom_torsion_site_symmetry_2
_geom_torsion_site_symmetry_3
_geom_torsion_site_symmetry_4
_geom_torsion_publ_flag
C17 N13 C11 C12 0.17(13) . . . . ?
C17 N13 C11 C14 179.13(12) . . . . ?
C17 N14 C12 C11 0.54(13) . . . . ?
C17 N14 C12 N11 179.50(11) . . . . ?
N13 C11 C12 N14 -0.45(13) . . . . ?
C14 C11 C12 N14 -179.52(10) . . . . ?
N13 C11 C12 N11 -179.47(10) . . . . ?
C14 C11 C12 N11 1.46(17) . . . . ?
C13 N11 C12 N14 179.86(11) . . . . ?
C15 N11 C12 N14 4.76(18) . . . . ?
C13 N11 C12 C11 -1.28(16) . . . . ?
C15 N11 C12 C11 -176.38(11) . . . . ?
Na1 O11 C13 N11 127.66(19) . . . . ?
Na1 O11 C13 N12 -53.3(3) . . . . ?
C12 N11 C13 O11 179.99(11) . . . . ?
C15 N11 C13 O11 -4.88(18) . . . . ?
C12 N11 C13 N12 0.95(15) . . . . ?
C15 N11 C13 N12 176.08(11) . . . . ?
C14 N12 C13 O11 -179.92(11) . . . . ?
C16 N12 C13 O11 1.72(16) . . . . ?
C14 N12 C13 N11 -0.87(17) . . . . ?
C16 N12 C13 N11 -179.23(10) . . . . ?
C13 N12 C14 O12 -179.50(11) . . . . ?
C16 N12 C14 O12 -1.18(16) . . . . ?
C13 N12 C14 C11 0.95(15) . . . . ?
C16 N12 C14 C11 179.27(10) . . . . ?
C12 C11 C14 O12 179.26(11) . . . . ?
N13 C11 C14 O12 0.5(2) . . . . ?
C12 C11 C14 N12 -1.20(15) . . . . ?
N13 C11 C14 N12 179.99(11) . . . . ?
C11 N13 C17 N14 0.17(14) . . . . ?
C12 N14 C17 N13 -0.43(14) . . . . ?
O22 Cl2 O21 Na1 112.6(5) . . . . ?
O24 Cl2 O21 Na1 -127.0(4) . . . . ?
O23 Cl2 O21 Na1 -8.0(6) . . . . ?
